data_4028547
loop_
_publ_author_name
'Sahaj Gupta'
'Dipankar Koley'
'Krishnan Ravikumar'
'Bijoy Kundu'

_publ_contact_author_address
;Centre for X-ray Crystallography
CSIR-Indian Institute of Chemical Technology
Hyderabad- 500 007
India
;
_publ_contact_author_email sshiya@yahoo.com
_publ_contact_author_name 'Ravikumar, K'
_publ_section_title
;
 Counter Ion Effect in Au/Ag-Catalyzed Chemoselective 6-endo-dig N- and
 O-Cyclizations of Enyne-Urea System: Diversity-Oriented Synthesis of
 Annulated Indoles
;
_journal_name_full 'Journal of Organic Chemistry'
_journal_page_first 8624
_journal_page_last 8633
_journal_paper_doi 10.1021/jo4013332
_journal_volume 78
_journal_year 2013
_chemical_formula_moiety 'C29 H26 N2 O3'
_chemical_formula_sum 'C29 H26 N2 O3'
_chemical_formula_weight 450.52
_chemical_name_systematic
; 
 ? 
;
_space_group_IT_number 14
_symmetry_cell_setting monoclinic
_symmetry_space_group_name_Hall '-P 2ybc'
_symmetry_space_group_name_H-M 'P 1 21/c 1'
_atom_sites_solution_hydrogens geom
_atom_sites_solution_primary direct
_atom_sites_solution_secondary difmap
_audit_creation_method SHELXL-97
_cell_angle_alpha 90.00
_cell_angle_beta 104.171(1)
_cell_angle_gamma 90.00
_cell_formula_units_Z 4
_cell_length_a 9.0240(14)
_cell_length_b 12.5680(10)
_cell_length_c 21.3520(17)
_cell_measurement_reflns_used 6159
_cell_measurement_temperature 294(2)
_cell_measurement_theta_max 27.94
_cell_measurement_theta_min 2.35
_cell_volume 2347.9(5)
_computing_cell_refinement 'SAINT (Bruker, 2001)'
_computing_data_collection 'SMART (Bruker, 2001)'
_computing_data_reduction SAINT
_computing_molecular_graphics 'SHELXTL/PC (Sheldrick, 1990)'
_computing_publication_material SHELXL97
_computing_structure_refinement 'SHELXL-97 (Sheldrick, 2008)'
_computing_structure_solution 'SHELXS-97 (Sheldrick, 2008)'
_diffrn_ambient_temperature 294(2)
_diffrn_measured_fraction_theta_full 1.000
_diffrn_measured_fraction_theta_max 1.000
_diffrn_measurement_device 'Bruker SMART APEX CCD area-detector'
_diffrn_measurement_device_type 'CCD Area Detector'
_diffrn_measurement_method '\w scan'
_diffrn_radiation_monochromator graphite
_diffrn_radiation_source 'fine-focus sealed tube'
_diffrn_radiation_type MoK\a
_diffrn_radiation_wavelength 0.71073
_diffrn_reflns_av_R_equivalents 0.0247
_diffrn_reflns_av_sigmaI/netI 0.0176
_diffrn_reflns_limit_h_max 10
_diffrn_reflns_limit_h_min -10
_diffrn_reflns_limit_k_max 14
_diffrn_reflns_limit_k_min -14
_diffrn_reflns_limit_l_max 25
_diffrn_reflns_limit_l_min -25
_diffrn_reflns_number 22139
_diffrn_reflns_theta_full 24.99
_diffrn_reflns_theta_max 24.99
_diffrn_reflns_theta_min 1.90
_diffrn_standards_number 0
_exptl_absorpt_coefficient_mu 0.083
_exptl_absorpt_correction_type none
_exptl_crystal_colour colorless
_exptl_crystal_density_diffrn 1.274
_exptl_crystal_description block
_exptl_crystal_F_000 952
_exptl_crystal_size_max 0.19
_exptl_crystal_size_mid 0.17
_exptl_crystal_size_min 0.09
_refine_diff_density_max 0.180
_refine_diff_density_min -0.214
_refine_diff_density_rms 0.038
_refine_ls_extinction_method none
_refine_ls_goodness_of_fit_ref 1.025
_refine_ls_hydrogen_treatment constr
_refine_ls_matrix_type full
_refine_ls_number_parameters 311
_refine_ls_number_reflns 4134
_refine_ls_number_restraints 0
_refine_ls_restrained_S_all 1.025
_refine_ls_R_factor_all 0.0599
_refine_ls_R_factor_gt 0.0477
_refine_ls_shift/su_max 0.000
_refine_ls_shift/su_mean 0.000
_refine_ls_structure_factor_coef Fsqd
_refine_ls_weighting_details 'calc w=1/[\s^2^(Fo^2^)+(0.0708P)^2^+0.5637P] where P=(Fo^2^+2Fc^2^)/3'
_refine_ls_weighting_scheme calc
_refine_ls_wR_factor_gt 0.1305
_refine_ls_wR_factor_ref 0.1426
_reflns_number_gt 3235
_reflns_number_total 4134
_reflns_threshold_expression I>2\s(I)
_cod_data_source_file jo4013332_si_001_1.cif
_cod_data_source_block AO51m
_cod_original_sg_symbol_H-M 'P 21/c'
_cod_database_code 4028547

loop_
_symmetry_equiv_pos_as_xyz
'x, y, z'
'-x, y+1/2, -z+1/2'
'-x, -y, -z'
'x, -y-1/2, z-1/2'

loop_
_atom_site_label
_atom_site_type_symbol
_atom_site_fract_x
_atom_site_fract_y
_atom_site_fract_z
_atom_site_U_iso_or_equiv
_atom_site_adp_type
_atom_site_occupancy
_atom_site_symmetry_multiplicity
_atom_site_calc_flag
_atom_site_refinement_flags
C1 C 0.3946(3) 0.15901(14) 0.31316(10) 0.0718(6) Uani 1 1 d .
C2 C 0.1757(2) 0.27859(13) 0.31016(9) 0.0657(5) Uani 1 1 d .
C3 C 0.2045(3) 0.33148(14) 0.25963(9) 0.0707(6) Uani 1 1 d .
H3 H 0.1414 0.3879 0.2419 0.085 Uiso 1 1 calc R
C4 C 0.3281(3) 0.30380(13) 0.23266(9) 0.0682(5) Uani 1 1 d .
C5 C 0.3892(3) 0.34425(14) 0.18563(9) 0.0739(6) Uani 1 1 d .
H5 H 0.3507 0.4014 0.1589 0.089 Uiso 1 1 calc R
C6 C 0.5222(3) 0.28444(13) 0.18399(8) 0.0681(5) Uani 1 1 d .
C7 C 0.6284(3) 0.29238(15) 0.14564(9) 0.0748(6) Uani 1 1 d .
H7 H 0.6203 0.3440 0.1138 0.090 Uiso 1 1 calc R
C8 C 0.7435(3) 0.21970(15) 0.15816(9) 0.0730(6) Uani 1 1 d .
C9 C 0.9525(3) 0.12242(17) 0.15878(10) 0.0893(7) Uani 1 1 d .
H9A H 0.9502 0.0670 0.1269 0.107 Uiso 1 1 calc R
H9B H 1.0581 0.1433 0.1762 0.107 Uiso 1 1 calc R
C10 C 0.7584(3) 0.14261(14) 0.20571(10) 0.0739(6) Uani 1 1 d .
C11 C 0.6598(3) 0.13170(15) 0.24450(10) 0.0744(6) Uani 1 1 d .
H11 H 0.6711 0.0799 0.2764 0.089 Uiso 1 1 calc R
C12 C 0.5404(2) 0.20532(13) 0.23206(8) 0.0663(5) Uani 1 1 d .
C13 C 0.0531(2) 0.31443(13) 0.34051(9) 0.0656(5) Uani 1 1 d .
C14 C 0.0690(2) 0.32241(15) 0.40699(9) 0.0694(5) Uani 1 1 d .
H14 H 0.1588 0.2988 0.4350 0.083 Uiso 1 1 calc R
C15 C -0.0454(2) 0.36460(15) 0.43206(10) 0.0682(5) Uani 1 1 d .
H15 H -0.0308 0.3681 0.4767 0.082 Uiso 1 1 calc R
C16 C -0.1817(2) 0.40209(13) 0.39293(10) 0.0679(5) Uani 1 1 d .
C17 C -0.1964(3) 0.39489(15) 0.32625(10) 0.0783(6) Uani 1 1 d .
H17 H -0.2851 0.4200 0.2982 0.094 Uiso 1 1 calc R
C18 C -0.0836(3) 0.35190(15) 0.30098(10) 0.0750(6) Uani 1 1 d .
H18 H -0.0988 0.3477 0.2564 0.090 Uiso 1 1 calc R
C19 C -0.3080(2) 0.45218(16) 0.41989(10) 0.0759(6) Uani 1 1 d .
C20 C -0.2822(3) 0.4367(2) 0.49262(12) 0.1001(8) Uani 1 1 d .
H20A H -0.2835 0.3621 0.5021 0.150 Uiso 1 1 calc R
H20B H -0.3619 0.4720 0.5073 0.150 Uiso 1 1 calc R
H20C H -0.1850 0.4663 0.5142 0.150 Uiso 1 1 calc R
C21 C -0.4633(3) 0.4051(3) 0.38683(16) 0.1268(11) Uani 1 1 d .
H21A H -0.4855 0.4199 0.3414 0.190 Uiso 1 1 calc R
H21B H -0.5408 0.4363 0.4048 0.190 Uiso 1 1 calc R
H21C H -0.4613 0.3295 0.3935 0.190 Uiso 1 1 calc R
C22 C -0.3115(3) 0.57287(19) 0.40789(14) 0.1084(9) Uani 1 1 d .
H22A H -0.2140 0.6030 0.4286 0.163 Uiso 1 1 calc R
H22B H -0.3894 0.6047 0.4253 0.163 Uiso 1 1 calc R
H22C H -0.3331 0.5863 0.3623 0.163 Uiso 1 1 calc R
C23 C 0.2338(2) 0.11830(14) 0.38298(10) 0.0675(5) Uani 1 1 d .
C24 C 0.3265(3) 0.11335(19) 0.44482(11) 0.0871(7) Uani 1 1 d .
H24 H 0.4068 0.1611 0.4578 0.105 Uiso 1 1 calc R
C25 C 0.2994(3) 0.03729(19) 0.48723(12) 0.0878(7) Uani 1 1 d .
H25 H 0.3619 0.0346 0.5289 0.105 Uiso 1 1 calc R
C26 C 0.1815(3) -0.03476(16) 0.46912(12) 0.0793(6) Uani 1 1 d .
C27 C 0.0892(3) -0.02707(16) 0.40773(13) 0.0797(6) Uani 1 1 d .
H27 H 0.0075 -0.0739 0.3950 0.096 Uiso 1 1 calc R
C28 C 0.1146(2) 0.04872(14) 0.36423(11) 0.0703(5) Uani 1 1 d .
H28 H 0.0512 0.0522 0.3228 0.084 Uiso 1 1 calc R
C29 C 0.1571(4) -0.1213(2) 0.51467(15) 0.1175(11) Uani 1 1 d .
H29A H 0.0496 -0.1348 0.5080 0.176 Uiso 1 1 calc R
H29B H 0.1984 -0.0989 0.5585 0.176 Uiso 1 1 calc R
H29C H 0.2077 -0.1851 0.5065 0.176 Uiso 1 1 calc R
N1 N 0.27034(19) 0.19112(12) 0.33640(8) 0.0686(4) Uani 1 1 d .
N2 N 0.4196(2) 0.21776(11) 0.26198(7) 0.0661(4) Uani 1 1 d .
O1 O 0.47504(19) 0.08394(11) 0.33548(8) 0.0911(5) Uani 1 1 d .
O2 O 0.8892(2) 0.08397(12) 0.20900(8) 0.0945(5) Uani 1 1 d .
O3 O 0.8654(2) 0.21141(12) 0.12944(7) 0.0913(5) Uani 1 1 d .

loop_
_atom_site_aniso_label
_atom_site_aniso_U_11
_atom_site_aniso_U_22
_atom_site_aniso_U_33
_atom_site_aniso_U_23
_atom_site_aniso_U_13
_atom_site_aniso_U_12
C1 0.0928(14) 0.0412(10) 0.0709(12) 0.0118(9) -0.0003(11) -0.0074(10)
C2 0.0790(12) 0.0375(9) 0.0658(11) 0.0058(8) -0.0108(9) -0.0095(8)
C3 0.0940(14) 0.0400(9) 0.0638(11) 0.0060(8) -0.0079(10) -0.0022(9)
C4 0.0985(15) 0.0358(9) 0.0563(10) 0.0027(8) -0.0079(10) -0.0039(9)
C5 0.1120(16) 0.0403(9) 0.0570(11) 0.0100(8) -0.0030(10) 0.0010(10)
C6 0.1052(15) 0.0381(9) 0.0494(10) 0.0011(7) -0.0032(10) -0.0091(9)
C7 0.1186(17) 0.0453(10) 0.0516(10) 0.0046(8) 0.0035(11) -0.0081(11)
C8 0.1166(17) 0.0469(10) 0.0495(10) -0.0054(8) 0.0087(11) -0.0074(11)
C9 0.141(2) 0.0612(12) 0.0629(12) -0.0019(10) 0.0192(13) 0.0117(13)
C10 0.1133(16) 0.0405(9) 0.0587(11) -0.0019(8) 0.0035(11) 0.0013(10)
C11 0.1139(17) 0.0418(10) 0.0590(11) 0.0083(8) 0.0051(11) -0.0015(10)
C12 0.0982(14) 0.0368(9) 0.0536(10) -0.0004(7) -0.0011(10) -0.0100(9)
C13 0.0757(12) 0.0371(9) 0.0700(12) 0.0068(8) -0.0088(9) -0.0121(8)
C14 0.0661(12) 0.0560(11) 0.0711(12) 0.0170(9) -0.0122(9) -0.0080(9)
C15 0.0693(12) 0.0551(10) 0.0679(11) 0.0137(9) -0.0067(9) -0.0114(9)
C16 0.0690(11) 0.0403(9) 0.0771(12) 0.0061(8) -0.0154(9) -0.0122(8)
C17 0.0809(14) 0.0518(11) 0.0786(14) 0.0006(10) -0.0259(11) -0.0006(10)
C18 0.0914(14) 0.0471(10) 0.0669(12) -0.0005(9) -0.0183(11) -0.0058(10)
C19 0.0713(12) 0.0556(11) 0.0836(14) 0.0008(10) -0.0139(10) -0.0007(9)
C20 0.1073(18) 0.0845(16) 0.0957(17) 0.0023(13) 0.0004(14) 0.0175(14)
C21 0.0829(17) 0.152(3) 0.134(2) -0.051(2) 0.0043(16) -0.0302(17)
C22 0.117(2) 0.0674(15) 0.125(2) 0.0109(14) 0.0005(17) 0.0199(14)
C23 0.0750(12) 0.0414(9) 0.0780(12) 0.0166(8) 0.0032(10) -0.0039(8)
C24 0.0834(14) 0.0763(14) 0.0871(15) 0.0289(12) -0.0070(12) -0.0119(11)
C25 0.0923(15) 0.0810(15) 0.0859(15) 0.0339(12) 0.0137(12) 0.0169(13)
C26 0.0945(15) 0.0515(11) 0.1056(17) 0.0232(11) 0.0505(14) 0.0251(11)
C27 0.0830(14) 0.0467(10) 0.1186(19) -0.0005(11) 0.0427(14) -0.0064(9)
C28 0.0746(12) 0.0459(10) 0.0862(13) 0.0014(9) 0.0117(10) -0.0031(9)
C29 0.162(3) 0.0730(15) 0.152(2) 0.0441(16) 0.104(2) 0.0338(16)
N1 0.0776(10) 0.0443(8) 0.0740(10) 0.0153(7) -0.0005(8) -0.0066(7)
N2 0.0963(12) 0.0362(7) 0.0563(8) 0.0059(6) 0.0004(8) -0.0050(7)
O1 0.1102(12) 0.0618(9) 0.1003(11) 0.0374(8) 0.0242(9) 0.0172(8)
O2 0.1361(14) 0.0653(9) 0.0845(10) 0.0182(8) 0.0314(10) 0.0230(9)
O3 0.1403(14) 0.0625(9) 0.0723(9) 0.0085(7) 0.0286(10) 0.0113(9)

loop_
_atom_type_symbol
_atom_type_description
_atom_type_scat_dispersion_real
_atom_type_scat_dispersion_imag
_atom_type_scat_source
C C 0.0033 0.0016 'International Tables Vol C Tables 4.2.6.8 and 6.1.1.4'
H H 0.0000 0.0000 'International Tables Vol C Tables 4.2.6.8 and 6.1.1.4'
N N 0.0061 0.0033 'International Tables Vol C Tables 4.2.6.8 and 6.1.1.4'
O O 0.0106 0.0060 'International Tables Vol C Tables 4.2.6.8 and 6.1.1.4'

loop_
_geom_angle_atom_site_label_1
_geom_angle_atom_site_label_2
_geom_angle_atom_site_label_3
_geom_angle
O1 C1 N2 121.8(2)
O1 C1 N1 122.80(18)
N2 C1 N1 115.38(17)
C3 C2 N1 118.9(2)
C3 C2 C13 120.77(17)
N1 C2 C13 120.25(17)
C2 C3 C4 121.99(18)
C5 C4 N2 108.4(2)
C5 C4 C3 135.31(18)
N2 C4 C3 116.16(17)
C4 C5 C6 108.55(17)
C7 C6 C12 120.0(2)
C7 C6 C5 132.42(17)
C12 C6 C5 107.62(19)
C8 C7 C6 115.71(18)
C7 C8 C10 123.1(2)
C7 C8 O3 127.83(18)
C10 C8 O3 109.0(2)
O2 C9 O3 108.6(2)
C11 C10 O2 126.40(18)
C11 C10 C8 123.7(2)
O2 C10 C8 109.9(2)
C10 C11 C12 113.98(18)
C11 C12 N2 129.66(17)
C11 C12 C6 123.5(2)
N2 C12 C6 106.79(18)
C14 C13 C18 116.6(2)
C14 C13 C2 124.37(17)
C18 C13 C2 118.82(18)
C15 C14 C13 121.44(18)
C14 C15 C16 122.2(2)
C15 C16 C17 116.0(2)
C15 C16 C19 122.95(19)
C17 C16 C19 121.00(17)
C18 C17 C16 122.03(18)
C17 C18 C13 121.7(2)
C20 C19 C21 108.4(2)
C20 C19 C16 112.83(17)
C21 C19 C16 110.49(19)
C20 C19 C22 106.7(2)
C21 C19 C22 109.1(2)
C16 C19 C22 109.2(2)
C28 C23 C24 120.00(18)
C28 C23 N1 119.88(18)
C24 C23 N1 119.91(17)
C25 C24 C23 119.7(2)
C26 C25 C24 121.3(2)
C27 C26 C25 117.89(19)
C27 C26 C29 121.0(3)
C25 C26 C29 121.1(3)
C26 C27 C28 121.7(2)
C23 C28 C27 119.3(2)
C1 N1 C2 122.87(16)
C1 N1 C23 113.60(15)
C2 N1 C23 122.95(18)
C1 N2 C12 126.66(16)
C1 N2 C4 124.68(19)
C12 N2 C4 108.63(16)
C10 O2 C9 106.13(17)
C8 O3 C9 106.08(17)

loop_
_geom_bond_atom_site_label_1
_geom_bond_atom_site_label_2
_geom_bond_distance
C1 O1 1.215(2)
C1 N2 1.383(2)
C1 N1 1.392(3)
C2 C3 1.346(3)
C2 N1 1.420(2)
C2 C13 1.483(3)
C3 C4 1.419(3)
C4 C5 1.357(3)
C4 N2 1.411(2)
C5 C6 1.424(3)
C6 C7 1.408(3)
C6 C12 1.410(2)
C7 C8 1.360(3)
C8 C10 1.386(3)
C8 O3 1.388(3)
C9 O2 1.418(3)
C9 O3 1.421(3)
C10 C11 1.363(3)
C10 O2 1.378(3)
C11 C12 1.396(3)
C12 N2 1.400(3)
C13 C14 1.395(3)
C13 C18 1.395(3)
C14 C15 1.380(3)
C15 C16 1.389(3)
C16 C17 1.400(3)
C16 C19 1.532(3)
C17 C18 1.374(3)
C19 C20 1.525(3)
C19 C21 1.526(3)
C19 C22 1.537(3)
C23 C28 1.368(3)
C23 C24 1.381(3)
C23 N1 1.448(2)
C24 C25 1.379(3)
C25 C26 1.378(3)
C26 C27 1.374(3)
C26 C29 1.510(3)
C27 C28 1.388(3)
